data_7223384
loop_
_publ_author_name
'Huo, Yu'
'Li, Dandan'
'Wan, Rong'
'Ma, Pengtao'
'Zhang, Dongdi'
'Niu, Jingyang'
'Wang, Jingping'

_publ_section_title
;
 Synthesis and Characterization of Organotriphosphonate-Functionalized
 TM-Containing Polyoxotungstates
;
_journal_name_full 'RSC Adv.'
_journal_paper_doi 10.1039/C5RA20806H
_journal_year 2015
_chemical_formula_moiety '0.5(C12 H24 As4 K8 N4 Ni4 O230 P12 W56), 19(O)'
_chemical_formula_sum 'C6 H74 As2 K4 N2 Ni2 O134 P6 W28'
_chemical_formula_weight 8075.57
_space_group_crystal_system monoclinic
_space_group_IT_number 15
_space_group_name_Hall '-C 2yc'
_space_group_name_H-M_alt 'C 1 2/c 1'
_symmetry_space_group_name_Hall '-C 2yc'
_symmetry_space_group_name_H-M 'C 1 2/c 1'
_atom_sites_solution_hydrogens geom
_audit_creation_date 2015-11-21
_audit_creation_method
;
Olex2 1.2
(compiled 2015.09.30 svn.r3233 for OlexSys, GUI svn.r5103)
;
_audit_update_record
;
2015-11-22 deposited with the CCDC.
2015-11-30 downloaded from the CCDC.
;
_cell_angle_alpha 90
_cell_angle_beta 122.3180(10)
_cell_angle_gamma 90
_cell_formula_units_Z 4
_cell_length_a 29.917(2)
_cell_length_b 27.6712(18)
_cell_length_c 20.6670(13)
_cell_measurement_reflns_used 8682
_cell_measurement_temperature 296(2)
_cell_measurement_theta_max 27.92
_cell_measurement_theta_min 2.17
_cell_volume 14458.7(16)
_computing_cell_refinement 'Bruker SAINT'
_computing_data_collection 'Bruker APEX2'
_computing_data_reduction 'Bruker SAINT'
_computing_molecular_graphics 'Olex2 (Dolomanov et al., 2009)'
_computing_publication_material 'Olex2 (Dolomanov et al., 2009)'
_computing_structure_refinement 'ShelXL-2014/7 (Sheldrick, 2014)'
_computing_structure_solution 'ShelXS-1997 (Sheldrick, 2008)'
_diffrn_ambient_temperature 296.15
_diffrn_measured_fraction_theta_full 0.994
_diffrn_measured_fraction_theta_max 0.994
_diffrn_measurement_device_type 'Bruker APEX-II CCD'
_diffrn_measurement_method '\f and \w scans'
_diffrn_radiation_monochromator graphite
_diffrn_radiation_type MoK\a
_diffrn_radiation_wavelength 0.71073
_diffrn_reflns_av_R_equivalents 0.0559
_diffrn_reflns_av_unetI/netI 0.0656
_diffrn_reflns_laue_measured_fraction_full 0.994
_diffrn_reflns_laue_measured_fraction_max 0.994
_diffrn_reflns_limit_h_max 27
_diffrn_reflns_limit_h_min -35
_diffrn_reflns_limit_k_max 33
_diffrn_reflns_limit_k_min -31
_diffrn_reflns_limit_l_max 24
_diffrn_reflns_limit_l_min -12
_diffrn_reflns_number 37338
_diffrn_reflns_point_group_measured_fraction_full 0.994
_diffrn_reflns_point_group_measured_fraction_max 0.994
_diffrn_reflns_theta_full 25.100
_diffrn_reflns_theta_max 25.100
_diffrn_reflns_theta_min 1.878
_diffrn_standards_number 0
_exptl_absorpt_coefficient_mu 23.170
_exptl_absorpt_correction_T_max 0.7457
_exptl_absorpt_correction_T_min 0.3637
_exptl_absorpt_correction_type multi-scan
_exptl_absorpt_process_details
;
SADABS-2008/1 (Bruker,2008) was used for absorption correction.
wR2(int) was 0.1439 before and 0.0582 after correction.
The Ratio of minimum to maximum transmission is 0.4877.
The \l/2 correction factor is 0.0015.
;
_exptl_crystal_colour 'light green'
_exptl_crystal_density_diffrn 3.703
_exptl_crystal_description block
_exptl_crystal_F_000 14168
_exptl_crystal_size_max 0.39
_exptl_crystal_size_mid 0.23
_exptl_crystal_size_min 0.18
_refine_diff_density_max 4.229
_refine_diff_density_min -2.042
_refine_diff_density_rms 0.373
_refine_ls_extinction_method none
_refine_ls_goodness_of_fit_ref 0.997
_refine_ls_hydrogen_treatment constr
_refine_ls_matrix_type full
_refine_ls_number_parameters 789
_refine_ls_number_reflns 12800
_refine_ls_number_restraints 1
_refine_ls_restrained_S_all 0.997
_refine_ls_R_factor_all 0.0669
_refine_ls_R_factor_gt 0.0438
_refine_ls_shift/su_max 0.001
_refine_ls_shift/su_mean 0.000
_refine_ls_structure_factor_coef Fsqd
_refine_ls_weighting_details 'w=1/[\s^2^(Fo^2^)+(0.0648P)^2^] where P=(Fo^2^+2Fc^2^)/3'
_refine_ls_weighting_scheme calc
_refine_ls_wR_factor_gt 0.1094
_refine_ls_wR_factor_ref 0.1182
_reflns_Friedel_coverage 0.000
_reflns_number_gt 9600
_reflns_number_total 12800
_reflns_threshold_expression 'I > 2\s(I)'
_cod_data_source_file c5ra20806h1.cif
_cod_data_source_block 1
_cod_original_cell_volume 14458.8(16)
_cod_database_code 7223384
_shelx_space_group_comment
;
The symmetry employed for this shelxl refinement is uniquely defined
by the following loop, which should always be used as a source of
symmetry information in preference to the above space-group names.
They are only intended as comments.
;
_shelx_estimated_absorpt_t_max 0.103
_shelx_estimated_absorpt_t_min 0.040
_olex2_refinement_description
;
1. Fixed Uiso
 At 1.2 times of:
  All C(H,H) groups
2. Restrained distances
 O5W-O10W
 2.7 with sigma of 0.02
3. Others
 Fixed Sof: O7W(0.6) O8W(0.4) O9W(0.5) O10W(0.5) O11W(0.5) O12W(0.5) O14W(0.5)
 O15W(0.5) O16W(0.5) O17W(0.5)
4.a Secondary CH2 refined with riding coordinates:
 C1(H1A,H1B), C2(H2A,H2B), C3(H3A,H3B)
;
_shelx_shelxl_version_number 2014/7
_olex2_submission_special_instructions 'No special instructions were received'

loop_
_space_group_symop_operation_xyz
'x, y, z'
'-x, y, -z+1/2'
'x+1/2, y+1/2, z'
'-x+1/2, y+1/2, -z+1/2'
'-x, -y, -z'
'x, -y, z-1/2'
'-x+1/2, -y+1/2, -z'
'x+1/2, -y+1/2, z-1/2'

loop_
_atom_site_label
_atom_site_type_symbol
_atom_site_fract_x
_atom_site_fract_y
_atom_site_fract_z
_atom_site_U_iso_or_equiv
_atom_site_adp_type
_atom_site_occupancy
_atom_site_site_symmetry_order
_atom_site_calc_flag
_atom_site_refinement_flags_posn
_atom_site_refinement_flags_occupancy
_atom_site_disorder_assembly
_atom_site_disorder_group
W1 W 0.18341(3) 0.56864(2) 0.84182(3) 0.02467(15) Uani 1 1 d . . . .
W2 W 0.31651(3) 0.56567(2) 0.94572(3) 0.02447(15) Uani 1 1 d . . . .
W3 W 0.24809(3) 0.48509(2) 0.80263(3) 0.02728(16) Uani 1 1 d . . . .
W4 W 0.39064(2) 0.60760(2) 0.86063(3) 0.02616(15) Uani 1 1 d . . . .
W5 W 0.32471(3) 0.52383(2) 0.71695(4) 0.02861(16) Uani 1 1 d . . . .
W6 W 0.32664(3) 0.64121(2) 0.67517(3) 0.02538(15) Uani 1 1 d . . . .
W7 W 0.17823(3) 0.64230(2) 0.55819(3) 0.02505(15) Uani 1 1 d . . . .
W8 W 0.17868(3) 0.52542(2) 0.60223(3) 0.02890(16) Uani 1 1 d . . . .
W9 W 0.11021(3) 0.60699(2) 0.63715(3) 0.02744(15) Uani 1 1 d . . . .
W10 W 0.33241(3) 0.76323(2) 0.74441(3) 0.02465(15) Uani 1 1 d . . . .
W11 W 0.18564(2) 0.76499(2) 0.62849(3) 0.02301(14) Uani 1 1 d . . . .
W12 W 0.11917(2) 0.73093(2) 0.70936(3) 0.02292(14) Uani 1 1 d . . . .
W13 W 0.18800(2) 0.69043(2) 0.91149(3) 0.02044(14) Uani 1 1 d . . . .
W14 W 0.32243(2) 0.68930(2) 1.01442(3) 0.02132(14) Uani 1 1 d . . . .
As1 As 0.25080(6) 0.62160(5) 0.76073(8) 0.0184(3) Uani 1 1 d . . . .
Ni1 Ni 0.38461(6) 0.73346(5) 0.91775(9) 0.0129(3) Uani 1 1 d . . . .
P1 P 0.25604(14) 0.74625(12) 0.83058(19) 0.0157(7) Uani 1 1 d . . . .
P2 P 0.36229(16) 0.84827(13) 0.8747(2) 0.0264(9) Uani 1 1 d . . . .
P3 P 0.14894(16) 0.84755(13) 0.7096(2) 0.0258(9) Uani 1 1 d . . . .
K1 K 0.0440(2) 0.6824(2) 0.9161(3) 0.0814(17) Uani 1 1 d . . . .
K2 K 0.0858(4) 0.7552(3) 0.3778(5) 0.154(3) Uani 1 1 d . . . .
N1 N 0.2560(5) 0.8482(4) 0.8217(7) 0.028(3) Uani 1 1 d . . . .
O1 O 0.1402(5) 0.5549(4) 0.8681(6) 0.039(3) Uani 1 1 d . . . .
O2 O 0.2487(4) 0.5602(3) 0.9377(5) 0.026(2) Uani 1 1 d . . . .
O3 O 0.1939(4) 0.5008(3) 0.8205(6) 0.031(2) Uani 1 1 d . . . .
O4 O 0.1871(4) 0.6350(3) 0.8504(5) 0.021(2) Uani 1 1 d . . . .
O5 O 0.1358(4) 0.5758(3) 0.7313(5) 0.029(2) Uani 1 1 d . . . .
O6 O 0.2498(4) 0.5716(3) 0.8158(5) 0.022(2) Uani 1 1 d . . . .
O7 O 0.3582(5) 0.5491(4) 1.0385(6) 0.042(3) Uani 1 1 d . . . .
O8 O 0.3012(4) 0.4984(3) 0.9051(6) 0.033(3) Uani 1 1 d . . . .
O9 O 0.3622(4) 0.5703(3) 0.9081(5) 0.025(2) Uani 1 1 d . . . .
O10 O 0.3142(4) 0.6316(3) 0.9530(5) 0.021(2) Uani 1 1 d . . . .
O11 O 0.2464(5) 0.4229(3) 0.8054(6) 0.036(3) Uani 1 1 d . . . .
O12 O 0.1949(4) 0.4968(3) 0.6937(5) 0.030(2) Uani 1 1 d . . . .
O13 O 0.2984(4) 0.4948(3) 0.7733(5) 0.027(2) Uani 1 1 d . . . .
O14 O 0.4585(4) 0.5997(4) 0.9222(6) 0.038(3) Uani 1 1 d . . . .
O15 O 0.3846(4) 0.5430(4) 0.8039(6) 0.033(3) Uani 1 1 d . . . .
O16 O 0.3909(4) 0.6354(3) 0.7729(6) 0.032(3) Uani 1 1 d . . . .
O17 O 0.3796(4) 0.6631(3) 0.8902(6) 0.029(2) Uani 1 1 d . . . .
O18 O 0.3056(4) 0.6009(3) 0.7549(6) 0.031(2) Uani 1 1 d . . . .
O19 O 0.3457(5) 0.4753(3) 0.6889(7) 0.042(3) Uani 1 1 d . . . .
O20 O 0.3312(4) 0.5741(3) 0.6576(6) 0.031(2) Uani 1 1 d . . . .
O21 O 0.2489(4) 0.5258(4) 0.6328(6) 0.038(3) Uani 1 1 d . . . .
O22 O 0.3505(5) 0.6642(4) 0.6229(6) 0.039(3) Uani 1 1 d . . . .
O23 O 0.2519(4) 0.6367(3) 0.6008(5) 0.028(2) Uani 1 1 d . . . .
O24 O 0.3122(4) 0.6993(3) 0.7094(6) 0.032(3) Uani 1 1 d . . . .
O25 O 0.1568(5) 0.6690(4) 0.4715(6) 0.044(3) Uani 1 1 d . . . .
O26 O 0.1672(4) 0.5770(3) 0.5297(6) 0.031(2) Uani 1 1 d . . . .
O27 O 0.1157(4) 0.6415(3) 0.5600(5) 0.027(2) Uani 1 1 d . . . .
O28 O 0.1968(4) 0.7014(3) 0.6212(5) 0.026(2) Uani 1 1 d . . . .
O29 O 0.1526(5) 0.4782(4) 0.5381(6) 0.043(3) Uani 1 1 d . . . .
O30 O 0.1979(4) 0.6011(3) 0.6686(5) 0.021(2) Uani 1 1 d . . . .
O31 O 0.1125(4) 0.5487(4) 0.5896(6) 0.037(3) Uani 1 1 d . . . .
O32 O 0.0430(4) 0.6090(4) 0.5989(6) 0.041(3) Uani 1 1 d . . . .
O33 O 0.1299(4) 0.6670(3) 0.6950(5) 0.027(2) Uani 1 1 d . . . .
O34 O 0.3507(4) 0.7818(4) 0.6839(6) 0.035(3) Uani 1 1 d . . . .
O35 O 0.2564(4) 0.7827(3) 0.6814(5) 0.025(2) Uani 1 1 d . . . .
O36 O 0.3928(4) 0.7482(3) 0.8277(5) 0.027(2) Uani 1 1 d . . . .
O37 O 0.3038(4) 0.7408(3) 0.8266(5) 0.022(2) Uani 1 1 d . . . .
O38 O 0.3363(4) 0.8293(3) 0.7913(5) 0.026(2) Uani 1 1 d . . . .
O39 O 0.1629(4) 0.7847(4) 0.5364(5) 0.034(3) Uani 1 1 d . . . .
O40 O 0.1198(4) 0.7505(3) 0.6208(5) 0.024(2) Uani 1 1 d . . . .
O41 O 0.2059(4) 0.7418(3) 0.7511(5) 0.020(2) Uani 1 1 d . . . .
O42 O 0.1738(4) 0.8305(3) 0.6668(5) 0.030(2) Uani 1 1 d . . . .
O43 O 0.0515(4) 0.7319(4) 0.6699(5) 0.033(3) Uani 1 1 d . . . .
O44 O 0.1433(4) 0.7204(3) 0.8118(5) 0.024(2) Uani 1 1 d . . . .
O45 O 0.1304(4) 0.8033(3) 0.7362(5) 0.028(2) Uani 1 1 d . . . .
O46 O 0.1437(4) 0.6664(4) 0.9304(6) 0.034(3) Uani 1 1 d . . . .
O47 O 0.2511(4) 0.6682(3) 0.9936(5) 0.021(2) Uani 1 1 d . . . .
O48 O 0.2554(4) 0.7139(3) 0.8901(5) 0.022(2) Uani 1 1 d . . . .
O49 O 0.3626(4) 0.6647(4) 1.1026(5) 0.034(3) Uani 1 1 d . . . .
O50 O 0.3055(4) 0.7482(3) 1.0465(5) 0.025(2) Uani 1 1 d . . . .
O51 O 0.3676(4) 0.7178(3) 0.9962(5) 0.028(2) Uani 1 1 d . . . .
O52 O 0.4622(5) 0.7336(4) 0.9964(6) 0.047(3) Uani 1 1 d . . . .
O53 O 0.3812(4) 0.8079(3) 0.9316(5) 0.028(2) Uani 1 1 d . . . .
O54 O 0.4016(4) 0.8874(4) 0.8922(6) 0.041(3) Uani 1 1 d . . . .
O55 O 0.1063(4) 0.8845(4) 0.6693(6) 0.040(3) Uani 1 1 d . . . .
C1 C 0.2572(5) 0.8052(4) 0.8681(7) 0.017(3) Uani 1 1 d . . . .
H1A H 0.2272 0.8077 0.8738 0.021 Uiso 1 1 calc R . . .
H1B H 0.2889 0.8076 0.9189 0.021 Uiso 1 1 calc R . . .
C2 C 0.3049(6) 0.8784(5) 0.8684(8) 0.026(3) Uani 1 1 d . . . .
H2A H 0.3117 0.8829 0.9194 0.031 Uiso 1 1 calc R . . .
H2B H 0.2997 0.9099 0.8449 0.031 Uiso 1 1 calc R . . .
C3 C 0.2045(6) 0.8771(5) 0.7919(9) 0.028(3) Uani 1 1 d . . . .
H3A H 0.2088 0.9094 0.7776 0.034 Uiso 1 1 calc R . . .
H3B H 0.1974 0.8801 0.8323 0.034 Uiso 1 1 calc R . . .
O1W O 0.7513(7) 0.9535(6) 0.9885(9) 0.090(5) Uiso 1 1 d . . . .
O2W O 0.8316(6) 0.8924(5) 0.9668(7) 0.063(4) Uiso 1 1 d . . . .
O3W O 0.0784(5) 0.9107(5) 0.7951(7) 0.057(3) Uiso 1 1 d . . . .
O4W O 0.0397(7) 0.5367(6) 0.0059(9) 0.089(5) Uiso 1 1 d . . . .
O5W O 0.6268(7) 0.9574(6) 0.8812(10) 0.098(6) Uiso 1 1 d D . . .
O6W O 0.0347(8) 0.7271(7) 0.4652(10) 0.106(6) Uiso 1 1 d . . . .
O7W O 0.2496(10) 0.6641(9) 0.4546(13) 0.062(6) Uiso 0.6 1 d . P A 1
O8W O 0.231(2) 0.6405(17) 0.414(3) 0.101(15) Uiso 0.4 1 d . P B 2
O9W O 0.9932(11) 0.8500(9) 0.9336(14) 0.056(7) Uiso 0.5 1 d . P . .
O10W O 0.6629(9) 0.8884(7) 0.8326(12) 0.042(6) Uiso 0.5 1 d D P . .
O11W O 0.0474(11) 0.7554(9) 0.8243(15) 0.062(7) Uiso 0.5 1 d . P . .
O12W O 0.0916(11) 0.5399(9) 0.1934(14) 0.057(7) Uiso 0.5 1 d . P . .
O13W O 0.0936(8) 0.0403(7) 0.0698(10) 0.107(6) Uiso 1 1 d . . . .
O14W O 0.8915(10) 0.9517(8) 1.0887(14) 0.052(6) Uiso 0.5 1 d . P . .
O15W O 0.4656(14) 0.7190(12) 0.7847(19) 0.096(11) Uiso 0.5 1 d . P . .
O16W O 0.4927(14) 0.8620(11) 0.8988(19) 0.089(10) Uiso 0.5 1 d . P . .
O17W O 0.0678(9) 0.5829(8) -0.0826(12) 0.044(6) Uiso 0.5 1 d . P . .

loop_
_atom_site_aniso_label
_atom_site_aniso_U_11
_atom_site_aniso_U_22
_atom_site_aniso_U_33
_atom_site_aniso_U_23
_atom_site_aniso_U_13
_atom_site_aniso_U_12
W1 0.0318(4) 0.0198(3) 0.0327(3) -0.0030(2) 0.0241(3) -0.0035(2)
W2 0.0323(4) 0.0198(3) 0.0234(3) 0.0017(2) 0.0163(3) 0.0039(2)
W3 0.0407(4) 0.0174(3) 0.0318(3) -0.0024(2) 0.0248(3) -0.0007(3)
W4 0.0231(4) 0.0275(3) 0.0299(3) -0.0008(2) 0.0156(3) 0.0042(2)
W5 0.0374(4) 0.0242(3) 0.0347(4) -0.0035(3) 0.0262(3) 0.0029(3)
W6 0.0311(4) 0.0264(3) 0.0298(3) -0.0010(2) 0.0238(3) 0.0007(3)
W7 0.0298(4) 0.0271(3) 0.0198(3) -0.0021(2) 0.0142(3) -0.0015(3)
W8 0.0377(4) 0.0242(3) 0.0270(3) -0.0073(2) 0.0187(3) -0.0051(3)
W9 0.0228(4) 0.0305(3) 0.0293(3) -0.0068(3) 0.0141(3) -0.0070(3)
W10 0.0277(4) 0.0265(3) 0.0282(3) 0.0010(2) 0.0206(3) -0.0021(3)
W11 0.0266(4) 0.0248(3) 0.0200(3) 0.0024(2) 0.0140(3) 0.0011(2)
W12 0.0172(3) 0.0287(3) 0.0226(3) -0.0002(2) 0.0104(3) -0.0009(2)
W13 0.0236(3) 0.0217(3) 0.0222(3) -0.0007(2) 0.0163(3) -0.0002(2)
W14 0.0248(3) 0.0217(3) 0.0192(3) 0.0006(2) 0.0129(3) 0.0026(2)
As1 0.0201(8) 0.0179(6) 0.0198(7) -0.0009(5) 0.0124(6) -0.0010(6)
Ni1 0.0081(9) 0.0183(8) 0.0137(8) -0.0003(6) 0.0066(7) -0.0004(6)
P1 0.0149(19) 0.0179(16) 0.0148(17) 0.0003(13) 0.0082(15) -0.0016(14)
P2 0.024(2) 0.0230(18) 0.034(2) -0.0022(16) 0.0166(18) -0.0030(16)
P3 0.024(2) 0.0231(18) 0.029(2) 0.0031(15) 0.0126(18) 0.0053(16)
K1 0.044(3) 0.124(5) 0.058(3) -0.018(3) 0.014(2) 0.019(3)
K2 0.150(9) 0.189(9) 0.145(7) 0.024(6) 0.093(6) -0.011(7)
N1 0.026(7) 0.029(6) 0.028(7) 0.009(5) 0.014(6) -0.004(5)
O1 0.047(8) 0.042(6) 0.047(7) 0.002(5) 0.038(6) -0.012(5)
O2 0.037(7) 0.024(5) 0.020(5) 0.008(4) 0.017(5) -0.001(4)
O3 0.037(7) 0.022(5) 0.040(6) -0.005(4) 0.025(5) -0.013(5)
O4 0.023(6) 0.023(5) 0.021(5) -0.011(4) 0.014(4) -0.006(4)
O5 0.030(6) 0.032(5) 0.025(5) -0.008(4) 0.015(5) -0.004(5)
O6 0.038(6) 0.009(4) 0.023(5) -0.001(3) 0.018(5) -0.002(4)
O7 0.054(8) 0.036(6) 0.023(6) 0.003(5) 0.012(5) 0.016(5)
O8 0.050(8) 0.013(5) 0.041(6) 0.003(4) 0.028(6) 0.008(5)
O9 0.028(6) 0.024(5) 0.024(5) 0.003(4) 0.016(5) 0.004(4)
O10 0.019(6) 0.020(5) 0.032(5) -0.007(4) 0.020(4) -0.003(4)
O11 0.058(8) 0.025(5) 0.039(6) -0.001(4) 0.034(6) 0.001(5)
O12 0.047(7) 0.025(5) 0.028(6) -0.005(4) 0.028(5) -0.011(5)
O13 0.048(7) 0.018(5) 0.030(5) -0.001(4) 0.031(5) -0.003(4)
O14 0.016(6) 0.049(6) 0.038(6) -0.002(5) 0.007(5) 0.007(5)
O15 0.029(7) 0.038(6) 0.032(6) -0.002(5) 0.016(5) 0.008(5)
O16 0.031(7) 0.035(6) 0.047(7) 0.005(5) 0.032(6) 0.005(5)
O17 0.033(6) 0.022(5) 0.037(6) -0.002(4) 0.022(5) 0.000(4)
O18 0.035(7) 0.038(6) 0.035(6) 0.003(5) 0.029(5) 0.010(5)
O19 0.058(9) 0.027(6) 0.061(8) -0.004(5) 0.044(7) 0.002(5)
O20 0.040(7) 0.030(5) 0.034(6) 0.003(4) 0.027(5) -0.002(5)
O21 0.044(8) 0.036(6) 0.045(7) -0.016(5) 0.030(6) -0.012(5)
O22 0.047(8) 0.045(6) 0.047(7) -0.003(5) 0.040(6) 0.000(6)
O23 0.020(6) 0.040(6) 0.030(6) -0.006(4) 0.016(5) -0.004(5)
O24 0.052(8) 0.027(5) 0.034(6) 0.000(4) 0.034(6) 0.006(5)
O25 0.069(9) 0.037(6) 0.036(6) 0.000(5) 0.035(6) -0.004(6)
O26 0.031(7) 0.031(5) 0.039(6) -0.005(5) 0.024(5) -0.004(5)
O27 0.030(6) 0.026(5) 0.027(5) 0.000(4) 0.016(5) -0.006(4)
O28 0.038(7) 0.022(5) 0.023(5) -0.006(4) 0.019(5) -0.003(4)
O29 0.060(9) 0.044(6) 0.027(6) -0.011(5) 0.025(6) -0.008(6)
O30 0.027(6) 0.019(4) 0.019(5) 0.005(4) 0.014(4) -0.003(4)
O31 0.039(7) 0.034(6) 0.040(7) -0.002(5) 0.022(6) -0.007(5)
O32 0.025(7) 0.055(7) 0.043(7) -0.011(5) 0.019(5) -0.013(5)
O33 0.021(6) 0.031(5) 0.020(5) -0.005(4) 0.006(4) 0.001(4)
O34 0.029(7) 0.048(6) 0.038(6) 0.010(5) 0.024(5) 0.003(5)
O35 0.021(6) 0.024(5) 0.023(5) 0.000(4) 0.008(4) -0.002(4)
O36 0.032(7) 0.034(5) 0.019(5) 0.005(4) 0.016(5) 0.006(5)
O37 0.026(6) 0.023(5) 0.023(5) -0.001(4) 0.018(4) -0.003(4)
O38 0.026(6) 0.020(5) 0.031(6) -0.006(4) 0.016(5) -0.006(4)
O39 0.033(7) 0.051(6) 0.020(5) 0.017(5) 0.015(5) 0.006(5)
O40 0.022(6) 0.026(5) 0.025(5) 0.000(4) 0.015(5) -0.001(4)
O41 0.024(6) 0.021(5) 0.013(5) 0.006(4) 0.008(4) 0.003(4)
O42 0.037(7) 0.021(5) 0.032(6) 0.005(4) 0.018(5) -0.003(5)
O43 0.009(5) 0.058(7) 0.026(6) -0.004(5) 0.005(4) 0.002(5)
O44 0.026(6) 0.027(5) 0.024(5) 0.003(4) 0.016(5) 0.002(4)
O45 0.026(6) 0.031(5) 0.029(6) 0.007(4) 0.017(5) 0.006(4)
O46 0.029(7) 0.038(6) 0.036(6) 0.001(5) 0.018(5) -0.002(5)
O47 0.030(6) 0.021(5) 0.015(5) 0.000(4) 0.015(4) 0.000(4)
O48 0.027(6) 0.020(5) 0.022(5) -0.002(4) 0.015(4) -0.003(4)
O49 0.024(6) 0.036(6) 0.029(6) 0.005(4) 0.006(5) 0.008(5)
O50 0.029(6) 0.020(5) 0.033(6) -0.012(4) 0.022(5) -0.004(4)
O51 0.020(6) 0.036(6) 0.022(5) -0.006(4) 0.009(4) -0.001(4)
O52 0.030(7) 0.063(8) 0.035(7) -0.001(6) 0.008(5) 0.017(6)
O53 0.030(6) 0.027(5) 0.023(5) -0.009(4) 0.012(5) -0.002(4)
O54 0.028(7) 0.033(6) 0.057(8) -0.007(5) 0.019(6) -0.012(5)
O55 0.019(6) 0.038(6) 0.055(7) 0.013(5) 0.014(5) 0.012(5)
C1 0.014(7) 0.017(6) 0.023(7) -0.003(5) 0.012(6) 0.000(5)
C2 0.034(9) 0.020(7) 0.029(8) 0.002(6) 0.020(7) -0.004(6)
C3 0.032(9) 0.028(8) 0.041(9) 0.003(6) 0.030(8) 0.007(7)

loop_
_atom_type_symbol
_atom_type_description
_atom_type_scat_dispersion_real
_atom_type_scat_dispersion_imag
_atom_type_scat_source
C C 0.0033 0.0016 'International Tables Vol C Tables 4.2.6.8 and 6.1.1.4'
H H 0.0000 0.0000 'International Tables Vol C Tables 4.2.6.8 and 6.1.1.4'
N N 0.0061 0.0033 'International Tables Vol C Tables 4.2.6.8 and 6.1.1.4'
O O 0.0106 0.0060 'International Tables Vol C Tables 4.2.6.8 and 6.1.1.4'
P P 0.1023 0.0942 'International Tables Vol C Tables 4.2.6.8 and 6.1.1.4'
Ni Ni 0.3393 1.1124 'International Tables Vol C Tables 4.2.6.8 and 6.1.1.4'
As As 0.0499 2.0058 'International Tables Vol C Tables 4.2.6.8 and 6.1.1.4'
W W -0.8490 6.8722 'International Tables Vol C Tables 4.2.6.8 and 6.1.1.4'
K K 0.2009 0.2494 'International Tables Vol C Tables 4.2.6.8 and 6.1.1.4'

loop_
_geom_angle_atom_site_label_1
_geom_angle_atom_site_label_2
_geom_angle_atom_site_label_3
_geom_angle
_geom_angle_site_symmetry_1
_geom_angle_site_symmetry_3
O1 W1 O2 99.9(5) . .
O1 W1 O3 95.5(5) . .
O1 W1 O4 102.2(5) . .
O1 W1 O5 101.2(5) . .
O1 W1 O6 168.0(4) . .
O2 W1 O3 85.4(4) . .
O2 W1 O5 158.0(4) . .
O2 W1 O6 73.6(4) . .
O3 W1 O6 74.1(4) . .
O4 W1 O2 92.7(4) . .
O4 W1 O3 162.3(4) . .
O4 W1 O5 88.9(4) . .
O4 W1 O6 88.4(4) . .
O5 W1 O3 86.5(4) . .
O5 W1 O6 84.6(4) . .
O2 W2 O6 72.4(4) . .
O2 W2 O8 84.1(4) . .
O7 W2 O2 100.2(5) . .
O7 W2 O6 166.9(4) . .
O7 W2 O8 95.0(5) . .
O7 W2 O9 103.0(5) . .
O7 W2 O10 102.3(4) . .
O8 W2 O6 73.8(3) . .
O9 W2 O2 155.7(4) . .
O9 W2 O6 83.4(4) . .
O9 W2 O8 86.8(4) . .
O10 W2 O2 90.1(4) . .
O10 W2 O6 88.7(3) . .
O10 W2 O8 162.4(4) . .
O10 W2 O9 91.9(4) . .
O3 W3 O6 73.6(4) . .
O3 W3 O12 86.1(4) . .
O3 W3 O13 157.9(4) . .
O8 W3 O3 91.8(5) . .
O8 W3 O6 74.0(3) . .
O8 W3 O12 159.0(4) . .
O8 W3 O13 89.7(4) . .
O11 W3 O3 100.4(5) . .
O11 W3 O6 171.4(4) . .
O11 W3 O8 100.4(4) . .
O11 W3 O12 100.5(4) . .
O11 W3 O13 101.0(5) . .
O12 W3 O6 85.4(3) . .
O13 W3 O6 85.7(3) . .
O13 W3 O12 84.6(4) . .
O9 W4 O15 84.1(4) . .
O9 W4 O16 154.8(4) . .
O9 W4 O18 82.8(4) . .
O14 W4 O9 102.8(5) . .
O14 W4 O15 91.1(4) . .
O14 W4 O16 98.3(5) . .
O14 W4 O17 102.7(5) . .
O14 W4 O18 161.1(4) . .
O15 W4 O18 71.3(4) . .
O16 W4 O15 82.0(4) . .
O16 W4 O18 72.9(4) . .
O17 W4 O9 94.3(4) . .
O17 W4 O15 166.1(4) . .
O17 W4 O16 94.2(4) . .
O17 W4 O18 94.7(4) . .
O13 W5 O18 85.9(4) . .
O13 W5 O20 155.6(4) . .
O13 W5 O21 84.0(5) . .
O15 W5 O13 91.7(5) . .
O15 W5 O18 72.7(4) . .
O15 W5 O20 92.1(5) . .
O15 W5 O21 157.1(4) . .
O19 W5 O13 102.8(5) . .
O19 W5 O15 102.6(5) . .
O19 W5 O18 170.4(5) . .
O19 W5 O20 99.8(5) . .
O19 W5 O21 100.3(5) . .
O20 W5 O18 72.3(4) . .
O20 W5 O21 83.1(4) . .
O21 W5 O18 84.5(4) . .
O16 W6 O18 73.3(4) . .
O16 W6 O20 89.2(4) . .
O16 W6 O23 157.2(4) . .
O20 W6 O18 75.2(4) . .
O20 W6 O23 87.5(4) . .
O22 W6 O16 100.1(5) . .
O22 W6 O18 170.6(5) . .
O22 W6 O20 98.3(5) . .
O22 W6 O23 102.7(5) . .
O22 W6 O24 100.1(5) . .
O23 W6 O18 84.0(4) . .
O24 W6 O16 88.7(4) . .
O24 W6 O18 86.6(4) . .
O24 W6 O20 161.5(4) . .
O24 W6 O23 87.4(4) . .
O23 W7 O28 85.1(4) . .
O23 W7 O30 83.2(4) . .
O25 W7 O23 102.3(5) . .
O25 W7 O26 100.5(5) . .
O25 W7 O27 101.8(5) . .
O25 W7 O28 98.5(4) . .
O25 W7 O30 173.3(5) . .
O26 W7 O23 91.8(4) . .
O26 W7 O27 89.1(4) . .
O26 W7 O28 161.0(4) . .
O26 W7 O30 75.3(4) . .
O27 W7 O23 155.2(4) . .
O27 W7 O28 86.0(4) . .
O27 W7 O30 73.1(4) . .
O28 W7 O30 85.7(3) . .
O12 W8 O26 158.5(4) . .
O12 W8 O30 86.4(3) . .
O12 W8 O31 88.4(5) . .
O21 W8 O12 91.3(5) . .
O21 W8 O26 87.7(5) . .
O21 W8 O30 85.3(4) . .
O21 W8 O31 158.2(4) . .
O26 W8 O30 72.1(3) . .
O29 W8 O12 103.0(4) . .
O29 W8 O21 103.4(5) . .
O29 W8 O26 98.1(5) . .
O29 W8 O30 166.8(4) . .
O29 W8 O31 97.9(5) . .
O31 W8 O26 84.7(4) . .
O31 W8 O30 72.9(4) . .
O5 W9 O27 155.8(4) . .
O5 W9 O30 84.6(4) . .
O5 W9 O31 92.2(4) . .
O5 W9 O33 86.2(4) . .
O27 W9 O30 71.9(4) . .
O27 W9 O33 87.4(4) . .
O31 W9 O27 87.2(4) . .
O31 W9 O30 75.0(4) . .
O31 W9 O33 162.9(5) . .
O32 W9 O5 102.6(5) . .
O32 W9 O27 101.4(5) . .
O32 W9 O30 170.5(4) . .
O32 W9 O31 98.3(5) . .
O32 W9 O33 98.6(5) . .
O33 W9 O30 87.9(4) . .
O24 W10 O35 89.1(4) . .
O24 W10 O37 82.2(4) . .
O24 W10 O38 161.3(4) . .
O34 W10 O24 99.6(5) . .
O34 W10 O35 98.2(4) . .
O34 W10 O36 103.2(5) . .
O34 W10 O37 177.0(4) . .
O34 W10 O38 96.8(5) . .
O35 W10 O37 79.3(4) . .
O35 W10 O38 79.9(4) . .
O36 W10 O24 96.0(4) . .
O36 W10 O35 156.9(4) . .
O36 W10 O37 79.0(4) . .
O36 W10 O38 88.8(4) . .
O38 W10 O37 81.1(3) . .
O28 W11 O35 95.9(4) . .
O28 W11 O40 90.9(4) . .
O28 W11 O41 82.7(4) . .
O28 W11 O42 162.3(4) . .
O35 W11 O40 153.5(4) . .
O35 W11 O41 83.2(4) . .
O35 W11 O42 85.3(4) . .
O39 W11 O28 101.3(5) . .
O39 W11 O35 102.7(5) . .
O39 W11 O40 101.0(4) . .
O39 W11 O41 172.4(4) . .
O39 W11 O42 95.6(4) . .
O40 W11 O41 72.3(4) . .
O40 W11 O42 80.7(4) . .
O42 W11 O41 80.0(3) . .
O33 W12 O40 91.5(4) . .
O33 W12 O41 85.8(4) . .
O33 W12 O44 92.2(4) . .
O33 W12 O45 163.1(4) . .
O40 W12 O41 74.5(4) . .
O40 W12 O45 84.2(4) . .
O43 W12 O33 101.4(5) . .
O43 W12 O40 98.8(4) . .
O43 W12 O41 170.4(4) . .
O43 W12 O44 100.5(5) . .
O43 W12 O45 95.4(5) . .
O44 W12 O40 159.2(4) . .
O44 W12 O41 85.4(4) . .
O44 W12 O45 86.4(4) . .
O45 W12 O41 77.3(4) . .
O4 W13 O48 79.4(3) . .
O44 W13 O4 83.6(4) . .
O44 W13 O48 81.8(4) . .
O46 W13 O4 95.5(4) . .
O46 W13 O44 103.3(4) . .
O46 W13 O47 101.4(4) . .
O46 W13 O48 172.4(4) . .
O46 W13 O50 98.6(5) . 7_567
O47 W13 O4 89.3(4) . .
O47 W13 O44 154.8(4) . .
O47 W13 O48 73.1(4) . .
O47 W13 O50 94.2(4) . 7_567
O50 W13 O4 164.5(4) 7_567 .
O50 W13 O44 86.9(4) 7_567 .
O50 W13 O48 87.1(4) 7_567 .
O10 W14 O47 82.8(4) . .
O10 W14 O48 78.0(3) . .
O47 W14 O48 70.5(3) . .
O49 W14 O10 98.1(4) . .
O49 W14 O47 100.0(5) . .
O49 W14 O48 170.0(4) . .
O49 W14 O50 97.7(4) . .
O49 W14 O51 103.0(5) . .
O50 W14 O10 160.3(4) . .
O50 W14 O47 82.8(4) . .
O50 W14 O48 84.5(4) . .
O51 W14 O10 94.0(4) . .
O51 W14 O47 157.1(4) . .
O51 W14 O48 86.6(4) . .
O51 W14 O50 93.9(4) . .
O18 As1 O6 97.0(4) . .
O30 As1 O6 97.2(4) . .
O30 As1 O18 98.4(5) . .
O17 Ni1 K1 141.6(3) . 7_567
O17 Ni1 O36 87.9(4) . .
O17 Ni1 O37 88.0(4) . .
O17 Ni1 O53 172.4(4) . .
O36 Ni1 K1 115.1(3) . 7_567
O36 Ni1 O37 78.9(4) . .
O36 Ni1 O53 88.1(4) . .
O37 Ni1 K1 125.0(2) . 7_567
O51 Ni1 K1 69.9(3) . 7_567
O51 Ni1 O17 90.4(4) . .
O51 Ni1 O36 173.2(4) . .
O51 Ni1 O37 94.5(4) . .
O51 Ni1 O52 91.7(5) . .
O51 Ni1 O53 92.9(4) . .
O52 Ni1 K1 53.5(3) . 7_567
O52 Ni1 O17 96.4(4) . .
O52 Ni1 O36 95.1(5) . .
O52 Ni1 O37 172.5(4) . .
O52 Ni1 O53 90.4(4) . .
O53 Ni1 K1 45.9(3) . 7_567
O53 Ni1 O37 84.9(4) . .
O37 P1 O41 110.8(5) . .
O37 P1 O48 114.3(5) . .
O37 P1 C1 108.6(6) . .
O41 P1 O48 113.0(5) . .
O41 P1 C1 108.6(6) . .
O48 P1 C1 100.9(6) . .
O38 P2 K1 144.8(4) . 7_567
O38 P2 C2 100.3(6) . .
O53 P2 K1 36.5(4) . 7_567
O53 P2 O38 112.0(5) . .
O53 P2 C2 109.8(6) . .
O54 P2 K1 83.0(5) . 7_567
O54 P2 O38 112.0(6) . .
O54 P2 O53 115.6(6) . .
O54 P2 C2 105.8(6) . .
C2 P2 K1 105.9(5) . 7_567
O42 P3 O45 110.0(5) . .
O42 P3 C3 101.5(6) . .
O45 P3 C3 110.1(6) . .
O55 P3 O42 115.4(6) . .
O55 P3 O45 112.1(6) . .
O55 P3 C3 107.2(6) . .
Ni1 K1 P2 51.58(9) 7_567 7_567
O32 K1 Ni1 121.6(3) 2_556 7_567
O32 K1 P2 92.1(2) 2_556 7_567
O43 K1 Ni1 99.7(3) 2_556 7_567
O43 K1 P2 136.1(3) 2_556 7_567
O43 K1 O32 75.3(3) 2_556 2_556
O43 K1 O46 142.7(4) 2_556 .
O43 K1 O52 68.5(3) 2_556 7_567
O43 K1 O11W 67.1(6) 2_556 .
O43 K1 O17W 130.4(6) 2_556 1_556
O46 K1 Ni1 87.1(2) . 7_567
O46 K1 P2 75.7(2) . 7_567
O46 K1 O32 131.4(3) . 2_556
O46 K1 O52 116.8(4) . 7_567
O52 K1 Ni1 32.3(2) 7_567 7_567
O52 K1 P2 74.5(2) 7_567 7_567
O52 K1 O32 104.0(4) 7_567 2_556
O53 K1 Ni1 33.4(2) 7_567 7_567
O53 K1 P2 19.1(2) 7_567 7_567
O53 K1 O32 107.4(3) 7_567 2_556
O53 K1 O43 128.1(4) 7_567 2_556
O53 K1 O46 74.3(3) 7_567 .
O53 K1 O52 60.5(3) 7_567 7_567
O53 K1 O11W 113.8(6) 7_567 .
O53 K1 O17W 92.2(5) 7_567 1_556
O11W K1 Ni1 87.9(6) . 7_567
O11W K1 P2 131.3(6) . 7_567
O11W K1 O32 135.7(6) . 2_556
O11W K1 O46 76.6(6) . .
O11W K1 O52 83.5(6) . 7_567
O11W K1 O17W 127.1(7) . 1_556
O17W K1 Ni1 125.4(5) 1_556 7_567
O17W K1 P2 75.1(5) 1_556 7_567
O17W K1 O32 64.5(5) 1_556 2_556
O17W K1 O46 66.9(5) 1_556 .
O17W K1 O52 147.0(5) 1_556 7_567
O22 K2 K2 107.2(3) 7_566 2
O22 K2 O25 111.0(4) 7_566 .
O22 K2 O34 72.3(3) 7_566 7_566
O22 K2 O39 70.8(4) 7_566 .
O22 K2 O6W 137.3(5) 7_566 .
O22 K2 O15W 111.1(7) 7_566 8_465
O25 K2 K2 129.2(3) . 2
O25 K2 O15W 137.9(7) . 8_465
O34 K2 K2 94.4(3) 7_566 2
O34 K2 O25 67.7(4) 7_566 .
O34 K2 O6W 143.9(5) 7_566 .
O34 K2 O15W 127.1(7) 7_566 8_465
O39 K2 K2 157.4(4) . 2
O39 K2 O25 69.4(3) . .
O39 K2 O34 105.8(4) . 7_566
O39 K2 O6W 75.6(4) . .
O39 K2 O15W 125.6(7) . 8_465
O6W K2 K2 94.0(5) . 2
O6W K2 O25 79.9(5) . .
O6W K2 O15W 69.1(8) . 8_465
O15W K2 K2 35.1(7) 7_566 2
O15W K2 K2 32.8(6) 8_465 2
O15W K2 O22 75.8(7) 7_566 7_566
O15W K2 O25 131.9(8) 7_566 .
O15W K2 O34 70.0(8) 7_566 7_566
O15W K2 O39 145.7(8) 7_566 .
O15W K2 O6W 128.5(9) 7_566 .
O15W K2 O15W 60.9(13) 7_566 8_465
C1 N1 C3 109.9(11) . .
C2 N1 C1 110.1(10) . .
C2 N1 C3 113.0(11) . .
W1 O2 W2 121.2(5) . .
W3 O3 W1 120.8(5) . .
W1 O4 W13 144.5(5) . .
W9 O5 W1 153.9(6) . .
W1 O6 W2 92.4(3) . .
W1 O6 W3 91.2(3) . .
W2 O6 W3 90.8(3) . .
As1 O6 W1 118.7(4) . .
As1 O6 W2 119.1(4) . .
As1 O6 W3 134.3(4) . .
W3 O8 W2 121.5(5) . .
W2 O9 W4 149.4(5) . .
W2 O10 W14 149.4(5) . .
W8 O12 W3 147.7(6) . .
W5 O13 W3 154.9(6) . .
W5 O15 W4 123.3(5) . .
W6 O16 W4 120.5(5) . .
W4 O17 Ni1 161.7(6) . .
W4 O18 W5 92.6(3) . .
W4 O18 W6 93.0(4) . .
W6 O18 W5 89.6(3) . .
As1 O18 W4 119.5(5) . .
As1 O18 W5 132.6(5) . .
As1 O18 W6 119.6(5) . .
W6 O20 W5 122.4(5) . .
W8 O21 W5 149.1(6) . .
W6 O22 K2 141.2(6) . 7_566
W7 O23 W6 158.9(6) . .
W10 O24 W6 148.0(6) . .
W7 O25 K2 137.3(6) . .
W7 O26 W8 122.1(5) . .
W7 O27 W9 122.8(5) . .
W11 O28 W7 149.2(6) . .
W7 O30 W8 90.6(3) . .
W7 O30 W9 92.0(3) . .
W9 O30 W8 90.6(3) . .
As1 O30 W7 120.2(4) . .
As1 O30 W8 133.5(5) . .
As1 O30 W9 119.4(4) . .
W9 O31 W8 121.4(5) . .
W9 O32 K1 139.2(5) . 2_556
W12 O33 W9 153.3(5) . .
W10 O34 K2 138.1(5) . 7_566
W11 O35 W10 148.8(5) . .
W10 O36 Ni1 112.3(5) . .
Ni1 O37 W10 89.2(3) . .
P1 O37 W10 138.2(5) . .
P1 O37 Ni1 129.1(5) . .
P2 O38 W10 134.0(6) . .
W11 O39 K2 138.7(5) . .
W12 O40 W11 120.7(5) . .
W12 O41 W11 92.5(3) . .
P1 O41 W11 132.4(6) . .
P1 O41 W12 133.2(5) . .
P3 O42 W11 137.3(6) . .
W12 O43 K1 146.5(6) . 2_556
W12 O44 W13 154.5(6) . .
P3 O45 W12 135.0(6) . .
W13 O46 K1 144.0(5) . .
W13 O47 W14 122.9(4) . .
W14 O48 W13 91.7(3) . .
P1 O48 W13 133.3(5) . .
P1 O48 W14 132.5(6) . .
W13 O50 W14 161.2(6) 7_567 .
W14 O51 Ni1 145.8(5) . .
Ni1 O52 K1 94.2(4) . 7_567
Ni1 O53 K1 100.7(4) . 7_567
P2 O53 Ni1 130.8(5) . .
P2 O53 K1 124.4(5) . 7_567
P1 C1 H1A 108.1 . .
P1 C1 H1B 108.1 . .
N1 C1 P1 116.7(9) . .
N1 C1 H1A 108.1 . .
N1 C1 H1B 108.1 . .
H1A C1 H1B 107.3 . .
P2 C2 H2A 109.6 . .
P2 C2 H2B 109.6 . .
N1 C2 P2 110.1(9) . .
N1 C2 H2A 109.6 . .
N1 C2 H2B 109.6 . .
H2A C2 H2B 108.2 . .
P3 C3 H3A 109.4 . .
P3 C3 H3B 109.4 . .
N1 C3 P3 111.1(9) . .
N1 C3 H3A 109.4 . .
N1 C3 H3B 109.4 . .
H3A C3 H3B 108.0 . .
K2 O15W K2 112.1(12) 7_566 8_566

loop_
_geom_bond_atom_site_label_1
_geom_bond_atom_site_label_2
_geom_bond_distance
_geom_bond_site_symmetry_2
W1 O1 1.690(10) .
W1 O2 1.914(10) .
W1 O3 1.992(9) .
W1 O4 1.842(8) .
W1 O5 1.950(9) .
W1 O6 2.320(10) .
W2 O2 1.950(11) .
W2 O6 2.343(9) .
W2 O7 1.699(10) .
W2 O8 1.992(9) .
W2 O9 1.903(10) .
W2 O10 1.835(8) .
W3 O3 1.895(11) .
W3 O6 2.408(8) .
W3 O8 1.884(10) .
W3 O11 1.725(10) .
W3 O12 1.969(10) .
W3 O13 1.919(10) .
W4 O9 1.910(9) .
W4 O14 1.739(10) .
W4 O15 2.093(10) .
W4 O16 1.974(10) .
W4 O17 1.750(9) .
W4 O18 2.311(11) .
W5 O13 1.897(9) .
W5 O15 1.810(10) .
W5 O18 2.444(9) .
W5 O19 1.710(10) .
W5 O20 1.933(9) .
W5 O21 1.988(11) .
W6 O16 1.911(11) .
W6 O18 2.337(10) .
W6 O20 1.912(10) .
W6 O22 1.704(10) .
W6 O23 1.923(10) .
W6 O24 1.897(9) .
W7 O23 1.894(10) .
W7 O25 1.714(10) .
W7 O26 1.873(9) .
W7 O27 1.893(10) .
W7 O28 1.977(9) .
W7 O30 2.327(8) .
W8 O12 1.858(9) .
W8 O21 1.842(11) .
W8 O26 1.964(10) .
W8 O29 1.722(10) .
W8 O30 2.398(9) .
W8 O31 1.963(12) .
W9 O5 1.878(9) .
W9 O27 1.938(9) .
W9 O30 2.348(10) .
W9 O31 1.908(10) .
W9 O32 1.725(11) .
W9 O33 1.944(9) .
W10 O24 1.884(10) .
W10 O34 1.692(10) .
W10 O35 1.998(9) .
W10 O36 1.754(9) .
W10 O37 2.356(9) .
W10 O38 2.043(9) .
W11 O28 1.812(9) .
W11 O35 1.855(9) .
W11 O39 1.731(9) .
W11 O40 1.931(10) .
W11 O41 2.358(8) .
W11 O42 2.084(10) .
W12 O33 1.850(9) .
W12 O40 1.919(9) .
W12 O41 2.274(10) .
W12 O43 1.733(10) .
W12 O44 1.859(9) .
W12 O45 2.058(9) .
W13 O4 1.978(8) .
W13 O44 1.943(9) .
W13 O46 1.704(11) .
W13 O47 1.842(9) .
W13 O48 2.375(10) .
W13 O50 1.870(8) 7_567
W14 O10 1.972(8) .
W14 O47 2.025(10) .
W14 O48 2.361(9) .
W14 O49 1.699(9) .
W14 O50 1.927(8) .
W14 O51 1.772(10) .
As1 O6 1.802(8) .
As1 O18 1.800(10) .
As1 O30 1.797(9) .
Ni1 K1 3.732(5) 7_567
Ni1 O17 2.010(9) .
Ni1 O36 2.043(9) .
Ni1 O37 2.136(10) .
Ni1 O51 1.988(10) .
Ni1 O52 1.998(11) .
Ni1 O53 2.090(9) .
P1 O37 1.483(10) .
P1 O41 1.526(9) .
P1 O48 1.529(9) .
P1 C1 1.799(12) .
P2 K1 3.782(6) 7_567
P2 O38 1.556(10) .
P2 O53 1.497(10) .
P2 O54 1.494(11) .
P2 C2 1.849(16) .
P3 O42 1.503(11) .
P3 O45 1.559(10) .
P3 O55 1.493(10) .
P3 C3 1.817(16) .
K1 Ni1 3.732(5) 7_567
K1 P2 3.782(6) 7_567
K1 O32 3.182(13) 2_556
K1 O43 2.786(11) 2_556
K1 O46 2.872(12) .
K1 O52 3.010(12) 7_567
K1 O53 2.729(10) 7_567
K1 O11W 2.81(3) .
K1 O17W 2.84(2) 1_556
K2 K2 5.026(19) 2
K2 O22 2.938(14) 7_566
K2 O25 3.092(15) .
K2 O34 2.978(14) 7_566
K2 O39 2.940(14) .
K2 O6W 3.03(2) .
K2 O15W 3.12(4) 8_465
K2 O15W 2.94(3) 7_566
N1 C1 1.517(16) .
N1 C2 1.503(18) .
N1 C3 1.543(18) .
O22 K2 2.938(14) 7_566
O32 K1 3.182(13) 2_556
O34 K2 2.978(14) 7_566
O43 K1 2.786(11) 2_556
O50 W13 1.870(8) 7_567
O52 K1 3.010(12) 7_567
O53 K1 2.730(10) 7_567
C1 H1A 0.9700 .
C1 H1B 0.9700 .
C2 H2A 0.9700 .
C2 H2B 0.9700 .
C3 H3A 0.9700 .
C3 H3B 0.9700 .
O15W K2 3.12(4) 8_566
O15W K2 2.94(3) 7_566
O17W K1 2.84(2) 1_554
